data_7113032
loop_
_publ_author_name
'Hoshino, Norihisa'
'Sekine, Yoshihiro'
'Nihei, Masayuki'
'Oshio, Hiroki'

_publ_section_title
;
 Achiral single molecule magnet and chiral single chain magnet.
;
_journal_issue 33
_journal_name_full 'Chemical communications (Cambridge, England)'
_journal_page_first 6117
_journal_page_last 6119
_journal_paper_doi 10.1039/c0cc00184h
_journal_volume 46
_journal_year 2010
_chemical_formula_moiety '(C88 H72 B2 Fe2 N26 Ni2 2+), 2(F6 P -), 4(C2 H3 N), H2 O'
_chemical_formula_sum 'C96 H86 B2 F12 Fe2 N30 Ni2 O P2'
_chemical_formula_weight 2216.63
_chemical_name_systematic
; 
 [Fe(III)2Ni(II)2(CN)6(tp)2((R)-pabn))((S)-pabn)](PF6)2.H2O.4CH3CN
;
_space_group_IT_number 2
_symmetry_cell_setting triclinic
_symmetry_space_group_name_Hall '-P 1'
_symmetry_space_group_name_H-M 'P -1'
_atom_sites_solution_hydrogens geom
_atom_sites_solution_primary direct
_atom_sites_solution_secondary difmap
_audit_creation_method SHELXL-97
_cell_angle_alpha 101.840(6)
_cell_angle_beta 92.846(6)
_cell_angle_gamma 100.063(6)
_cell_formula_units_Z 1
_cell_length_a 9.212(4)
_cell_length_b 13.535(6)
_cell_length_c 20.115(9)
_cell_measurement_reflns_used 1743
_cell_measurement_temperature 93(2)
_cell_measurement_theta_max 19.007
_cell_measurement_theta_min 2.254
_cell_volume 2407.4(18)
_computing_cell_refinement 'Bruker SAINT'
_computing_data_collection 'Bruker APEX2'
_computing_data_reduction 'Bruker SAINT'
_computing_molecular_graphics 'Bruker SHELXTL'
_computing_publication_material 'Bruker SHELXTL'
_computing_structure_refinement 'SHELXL-97 (Sheldrick, 2008)'
_computing_structure_solution 'SHELXS-97 (Sheldrick, 2008)'
_diffrn_ambient_temperature 93(2)
_diffrn_detector_area_resol_mean 8.333
_diffrn_measured_fraction_theta_full 0.962
_diffrn_measured_fraction_theta_max 0.962
_diffrn_measurement_device_type 'Bruker APEXII CCD area detector'
_diffrn_measurement_method 'phi and omega scans'
_diffrn_radiation_monochromator 'Bruker Helios multilayer confocal mirror'
_diffrn_radiation_source 'Bruker TXS fine-focus rotating anode'
_diffrn_radiation_type MoK\a
_diffrn_radiation_wavelength 0.71073
_diffrn_reflns_av_R_equivalents 0.0630
_diffrn_reflns_av_sigmaI/netI 0.2225
_diffrn_reflns_limit_h_max 10
_diffrn_reflns_limit_h_min -10
_diffrn_reflns_limit_k_max 5
_diffrn_reflns_limit_k_min -15
_diffrn_reflns_limit_l_max 23
_diffrn_reflns_limit_l_min -22
_diffrn_reflns_number 9735
_diffrn_reflns_theta_full 24.15
_diffrn_reflns_theta_max 24.15
_diffrn_reflns_theta_min 1.57
_exptl_absorpt_coefficient_mu 0.804
_exptl_absorpt_correction_T_max 0.9920
_exptl_absorpt_correction_T_min 0.9239
_exptl_absorpt_correction_type empirical
_exptl_absorpt_process_details 'Bruker SADABS'
_exptl_crystal_colour brown
_exptl_crystal_density_diffrn 1.529
_exptl_crystal_density_method 'not measured'
_exptl_crystal_description needle
_exptl_crystal_F_000 1136
_exptl_crystal_size_max 0.10
_exptl_crystal_size_mid 0.05
_exptl_crystal_size_min 0.01
_refine_diff_density_max 0.821
_refine_diff_density_min -0.859
_refine_diff_density_rms 0.132
_refine_ls_extinction_method none
_refine_ls_goodness_of_fit_ref 0.988
_refine_ls_hydrogen_treatment constr
_refine_ls_matrix_type full
_refine_ls_number_parameters 671
_refine_ls_number_reflns 7406
_refine_ls_number_restraints 18
_refine_ls_restrained_S_all 0.987
_refine_ls_R_factor_all 0.1917
_refine_ls_R_factor_gt 0.0854
_refine_ls_shift/su_max 0.000
_refine_ls_shift/su_mean 0.000
_refine_ls_structure_factor_coef Fsqd
_refine_ls_weighting_details 'calc w=1/[\s^2^(Fo^2^)+(0.1262P)^2^+0.0000P] where P=(Fo^2^+2Fc^2^)/3'
_refine_ls_weighting_scheme calc
_refine_ls_wR_factor_gt 0.2022
_refine_ls_wR_factor_ref 0.2614
_reflns_number_gt 3503
_reflns_number_total 7406
_reflns_threshold_expression >2sigma(I)
_cod_data_source_file c0cc00184h.txt
_cod_data_source_block 1
_cod_depositor_comments
;
The following automatic conversions were performed:

'_symmetry_cell_setting' value 'Triclinic' changed to 'triclinic'
according to
/usr/data/users/saulius/automatic-downloads/retrospective/RSC/lib/dictionaries/cif_core.dic
dictionary named 'cif_core.dic' version 2.4.2 from 2011-04-26.

Automatic conversion script
Id: cif_fix_values 2281 2013-09-26 08:29:07Z andrius 
;
_cod_original_cell_volume 2407.5(18)
_cod_database_code 7113032

loop_
_symmetry_equiv_pos_as_xyz
'x, y, z'
'-x, -y, -z'

loop_
_atom_site_label
_atom_site_type_symbol
_atom_site_fract_x
_atom_site_fract_y
_atom_site_fract_z
_atom_site_U_iso_or_equiv
_atom_site_adp_type
_atom_site_occupancy
_atom_site_symmetry_multiplicity
_atom_site_calc_flag
_atom_site_refinement_flags
Ni1 Ni 0.06715(15) 0.37285(10) 0.31926(7) 0.0189(6) Uani 1 1 d .
Fe1 Fe -0.03284(17) 0.28116(11) 0.54383(8) 0.0206(6) Uani 1 1 d .
P1 P 0.4262(5) 0.7063(3) 0.1994(2) 0.0598(13) Uani 1 1 d .
F1 F 0.2546(9) 0.6893(7) 0.1729(5) 0.076(3) Uani 1 1 d .
F2 F 0.3874(7) 0.6588(6) 0.2625(3) 0.046(2) Uani 1 1 d .
F3 F 0.4690(11) 0.7481(9) 0.1334(6) 0.115(4) Uani 1 1 d .
F4 F 0.4330(12) 0.5908(7) 0.1607(5) 0.096(3) Uani 1 1 d .
F5 F 0.4192(11) 0.8210(7) 0.2356(6) 0.108(4) Uani 1 1 d .
F6 F 0.5979(10) 0.7242(8) 0.2274(6) 0.099(3) Uani 1 1 d .
N1 N -0.0431(9) 0.3327(6) 0.4005(4) 0.0171(19) Uani 1 1 d U
N2 N 0.1270(9) 0.5224(7) 0.3792(4) 0.021(2) Uani 1 1 d U
N3 N -0.3575(11) 0.1625(7) 0.5168(5) 0.031(2) Uani 1 1 d .
N4 N 0.1975(9) 0.4192(7) 0.2392(4) 0.022(2) Uani 1 1 d .
H1 H 0.2085 0.4905 0.2483 0.026 Uiso 1 1 calc R
N5 N -0.0194(9) 0.2189(6) 0.2586(4) 0.020(2) Uani 1 1 d .
H2 H -0.0490 0.1792 0.2900 0.024 Uiso 1 1 calc R
N6 N 0.2653(9) 0.3312(6) 0.3466(4) 0.019(2) Uani 1 1 d .
N7 N -0.1178(9) 0.4018(6) 0.2671(4) 0.019(2) Uani 1 1 d .
N8 N -0.0102(9) 0.2409(6) 0.6318(4) 0.021(2) Uani 1 1 d .
N9 N 0.0473(9) 0.1608(7) 0.5012(4) 0.021(2) Uani 1 1 d .
N10 N 0.1733(9) 0.3588(6) 0.5630(4) 0.022(2) Uani 1 1 d .
N11 N 0.1146(10) 0.2047(7) 0.6494(4) 0.027(2) Uani 1 1 d .
N12 N 0.1717(9) 0.1390(6) 0.5322(4) 0.022(2) Uani 1 1 d .
N13 N 0.2830(10) 0.3149(7) 0.5903(4) 0.025(2) Uani 1 1 d .
B1 B 0.2370(14) 0.2050(9) 0.6017(6) 0.022(3) Uani 1 1 d .
H30 H 0.3231 0.1797 0.6199 0.026 Uiso 1 1 calc R
C1 C -0.0466(11) 0.3162(8) 0.4551(6) 0.021(2) Uani 1 1 d U
C2 C 0.1004(11) 0.5977(8) 0.4113(5) 0.019(2) Uani 1 1 d U
C3 C -0.2338(13) 0.2089(8) 0.5258(6) 0.026(3) Uani 1 1 d .
C4 C 0.0931(12) 0.2841(8) 0.1372(5) 0.023(3) Uani 1 1 d .
C5 C 0.1236(12) 0.3850(8) 0.1705(5) 0.023(3) Uani 1 1 d .
C6 C 0.0731(11) 0.4591(8) 0.1406(5) 0.022(3) Uani 1 1 d .
H3 H 0.0969 0.5293 0.1635 0.026 Uiso 1 1 calc R
C7 C -0.0090(12) 0.4326(9) 0.0796(6) 0.030(3) Uani 1 1 d .
H4 H -0.0409 0.4847 0.0606 0.035 Uiso 1 1 calc R
C8 C -0.0482(12) 0.3290(8) 0.0437(5) 0.026(3) Uani 1 1 d .
C9 C 0.0035(11) 0.2516(8) 0.0723(5) 0.021(3) Uani 1 1 d .
C10 C -0.0414(12) 0.1470(8) 0.0388(5) 0.025(3) Uani 1 1 d .
H5 H -0.0057 0.0950 0.0564 0.030 Uiso 1 1 calc R
C11 C -0.1367(13) 0.1213(9) -0.0192(6) 0.033(3) Uani 1 1 d .
H6 H -0.1706 0.0507 -0.0398 0.040 Uiso 1 1 calc R
C12 C -0.1848(13) 0.1948(9) -0.0487(6) 0.033(3) Uani 1 1 d .
H7 H -0.2453 0.1741 -0.0906 0.040 Uiso 1 1 calc R
C13 C -0.1460(12) 0.2983(9) -0.0178(6) 0.032(3) Uani 1 1 d .
H8 H -0.1835 0.3482 -0.0370 0.038 Uiso 1 1 calc R
C14 C 0.1514(11) 0.2036(8) 0.1679(5) 0.021(3) Uani 1 1 d .
C15 C 0.0948(12) 0.1714(8) 0.2232(5) 0.022(3) Uani 1 1 d .
C16 C 0.1497(13) 0.0946(8) 0.2501(6) 0.031(3) Uani 1 1 d .
H9 H 0.1057 0.0726 0.2875 0.037 Uiso 1 1 calc R
C17 C 0.2625(13) 0.0517(8) 0.2242(5) 0.027(3) Uani 1 1 d .
H10 H 0.2975 0.0008 0.2434 0.033 Uiso 1 1 calc R
C18 C 0.3282(12) 0.0840(8) 0.1675(5) 0.026(3) Uani 1 1 d .
C19 C 0.2700(12) 0.1587(8) 0.1376(5) 0.025(3) Uani 1 1 d .
C20 C 0.3378(12) 0.1866(8) 0.0799(5) 0.026(3) Uani 1 1 d .
H11 H 0.3032 0.2367 0.0598 0.031 Uiso 1 1 calc R
C21 C 0.4511(13) 0.1430(9) 0.0530(6) 0.033(3) Uani 1 1 d .
H12 H 0.4910 0.1612 0.0136 0.039 Uiso 1 1 calc R
C22 C 0.5088(13) 0.0720(9) 0.0830(6) 0.034(3) Uani 1 1 d .
H13 H 0.5892 0.0439 0.0643 0.041 Uiso 1 1 calc R
C23 C 0.4519(12) 0.0428(9) 0.1381(6) 0.033(3) Uani 1 1 d .
H14 H 0.4932 -0.0051 0.1579 0.039 Uiso 1 1 calc R
C24 C 0.3500(11) 0.4000(9) 0.2481(5) 0.025(3) Uani 1 1 d .
H15 H 0.4200 0.4667 0.2586 0.030 Uiso 1 1 calc R
H16 H 0.3740 0.3595 0.2046 0.030 Uiso 1 1 calc R
C25 C 0.3729(11) 0.3429(8) 0.3044(5) 0.021(3) Uani 1 1 d .
C26 C 0.5087(13) 0.3108(8) 0.3149(6) 0.031(3) Uani 1 1 d .
H17 H 0.5827 0.3193 0.2843 0.037 Uiso 1 1 calc R
C27 C 0.5339(12) 0.2672(9) 0.3695(5) 0.029(3) Uani 1 1 d .
H18 H 0.6254 0.2464 0.3773 0.034 Uiso 1 1 calc R
C28 C 0.4235(12) 0.2543(8) 0.4127(6) 0.027(3) Uani 1 1 d .
H19 H 0.4372 0.2241 0.4507 0.032 Uiso 1 1 calc R
C29 C 0.2899(12) 0.2869(8) 0.3992(6) 0.026(3) Uani 1 1 d .
H20 H 0.2136 0.2772 0.4286 0.031 Uiso 1 1 calc R
C30 C -0.1565(11) 0.2176(8) 0.2164(5) 0.022(3) Uani 1 1 d .
H21 H -0.2414 0.1775 0.2334 0.027 Uiso 1 1 calc R
H22 H -0.1482 0.1827 0.1688 0.027 Uiso 1 1 calc R
C31 C -0.1860(11) 0.3240(8) 0.2171(5) 0.020(3) Uani 1 1 d .
C32 C -0.2865(12) 0.3406(9) 0.1671(5) 0.028(3) Uani 1 1 d .
H23 H -0.3303 0.2860 0.1301 0.034 Uiso 1 1 calc R
C33 C -0.3203(12) 0.4379(9) 0.1725(6) 0.032(3) Uani 1 1 d .
H24 H -0.3881 0.4502 0.1394 0.038 Uiso 1 1 calc R
C34 C -0.2552(11) 0.5166(9) 0.2262(5) 0.023(3) Uani 1 1 d .
H25 H -0.2803 0.5828 0.2317 0.028 Uiso 1 1 calc R
C35 C -0.1520(12) 0.4970(8) 0.2722(5) 0.025(3) Uani 1 1 d .
H26 H -0.1038 0.5516 0.3083 0.029 Uiso 1 1 calc R
C36 C -0.1027(13) 0.2321(8) 0.6829(6) 0.032(3) Uani 1 1 d .
H34 H -0.1965 0.2522 0.6848 0.038 Uiso 1 1 calc R
C37 C -0.0369(14) 0.1889(8) 0.7319(6) 0.033(3) Uani 1 1 d .
H35 H -0.0771 0.1728 0.7719 0.040 Uiso 1 1 calc R
C38 C 0.0986(14) 0.1749(9) 0.7094(6) 0.036(3) Uani 1 1 d .
H36 H 0.1702 0.1483 0.7325 0.043 Uiso 1 1 calc R
C39 C 0.0128(12) 0.0920(8) 0.4400(5) 0.023(3) Uani 1 1 d .
H37 H -0.0685 0.0886 0.4081 0.027 Uiso 1 1 calc R
C40 C 0.1183(12) 0.0264(8) 0.4319(6) 0.028(3) Uani 1 1 d .
H38 H 0.1233 -0.0278 0.3941 0.034 Uiso 1 1 calc R
C41 C 0.2118(12) 0.0590(8) 0.4910(6) 0.026(3) Uani 1 1 d .
H39 H 0.2936 0.0288 0.5011 0.031 Uiso 1 1 calc R
C42 C 0.2451(12) 0.4493(8) 0.5516(5) 0.024(3) Uani 1 1 d .
H40 H 0.1986 0.4966 0.5335 0.029 Uiso 1 1 calc R
C43 C 0.3952(12) 0.4635(8) 0.5700(5) 0.025(3) Uani 1 1 d .
H41 H 0.4693 0.5200 0.5665 0.030 Uiso 1 1 calc R
C44 C 0.4149(13) 0.3786(9) 0.5945(5) 0.030(3) Uani 1 1 d .
H42 H 0.5067 0.3667 0.6117 0.036 Uiso 1 1 calc R
C1S C 0.4892(15) -0.0123(11) 0.3690(7) 0.053(4) Uani 1 1 d .
H27 H 0.4143 0.0285 0.3614 0.080 Uiso 1 1 calc R
H28 H 0.5106 -0.0059 0.4181 0.080 Uiso 1 1 calc R
H29 H 0.4519 -0.0847 0.3472 0.080 Uiso 1 1 calc R
C2S C 0.6279(16) 0.0261(10) 0.3389(6) 0.040(3) Uani 1 1 d .
N1S N 0.7325(10) 0.0531(8) 0.3134(6) 0.039(3) Uani 1 1 d .
C3S C 0.8042(19) 0.7659(14) 0.0987(8) 0.078(5) Uani 1 1 d .
H31 H 0.8427 0.7371 0.1353 0.117 Uiso 1 1 calc R
H32 H 0.8602 0.7512 0.0589 0.117 Uiso 1 1 calc R
H33 H 0.6995 0.7349 0.0863 0.117 Uiso 1 1 calc R
C4S C 0.819(2) 0.8771(17) 0.1222(9) 0.072(5) Uani 1 1 d .
N2S N 0.8222(18) 0.9629(14) 0.1409(9) 0.094(5) Uani 1 1 d .
O1S O 0.593(4) 0.524(2) 0.0000(12) 0.126(13) Uani 0.50 1 d PU

loop_
_atom_site_aniso_label
_atom_site_aniso_U_11
_atom_site_aniso_U_22
_atom_site_aniso_U_33
_atom_site_aniso_U_23
_atom_site_aniso_U_13
_atom_site_aniso_U_12
Ni1 0.0192(9) 0.0174(9) 0.0195(9) 0.0019(6) 0.0047(6) 0.0029(6)
Fe1 0.0226(10) 0.0172(10) 0.0222(10) 0.0033(7) 0.0034(7) 0.0051(7)
P1 0.049(3) 0.058(3) 0.072(3) 0.013(2) 0.004(2) 0.011(2)
F1 0.040(5) 0.077(6) 0.108(7) 0.022(5) 0.000(5) 0.003(4)
F2 0.038(4) 0.068(5) 0.041(4) 0.031(4) 0.004(3) 0.011(4)
F3 0.079(7) 0.173(11) 0.139(10) 0.114(9) 0.046(7) 0.046(7)
F4 0.112(8) 0.061(6) 0.111(8) -0.002(6) -0.004(7) 0.032(6)
F5 0.095(8) 0.046(6) 0.160(10) -0.025(6) -0.035(7) 0.024(5)
F6 0.056(6) 0.107(8) 0.135(9) 0.037(7) -0.014(6) 0.014(6)
N1 0.015(4) 0.017(4) 0.019(5) 0.001(4) -0.003(4) 0.005(4)
N2 0.024(5) 0.024(5) 0.019(5) 0.010(4) 0.005(4) 0.008(4)
N3 0.029(6) 0.014(5) 0.051(7) 0.008(5) 0.005(5) 0.006(5)
N4 0.019(5) 0.022(5) 0.025(5) 0.005(4) 0.002(4) 0.002(4)
N5 0.019(5) 0.022(5) 0.015(5) -0.001(4) -0.003(4) 0.004(4)
N6 0.025(5) 0.013(5) 0.018(5) -0.001(4) 0.008(4) 0.002(4)
N7 0.019(5) 0.019(5) 0.018(5) -0.001(4) 0.010(4) 0.001(4)
N8 0.022(5) 0.023(5) 0.018(5) 0.003(4) 0.002(4) 0.003(4)
N9 0.011(5) 0.038(6) 0.016(5) 0.008(4) -0.005(4) 0.005(4)
N10 0.021(5) 0.017(5) 0.024(5) -0.001(4) 0.005(4) 0.005(4)
N11 0.036(6) 0.023(5) 0.023(5) 0.005(4) 0.004(5) 0.010(5)
N12 0.023(5) 0.016(5) 0.031(6) 0.010(4) 0.006(4) 0.009(4)
N13 0.028(6) 0.022(5) 0.026(5) 0.003(4) 0.004(4) 0.011(4)
B1 0.030(8) 0.026(8) 0.014(7) 0.010(6) 0.006(6) 0.013(6)
C1 0.010(5) 0.018(5) 0.031(6) -0.004(5) -0.004(5) 0.001(4)
C2 0.011(5) 0.028(6) 0.016(5) 0.011(5) -0.005(4) -0.002(5)
C3 0.030(7) 0.013(6) 0.035(7) 0.000(5) 0.014(6) 0.008(5)
C4 0.023(6) 0.025(7) 0.022(6) 0.003(5) 0.009(5) 0.008(5)
C5 0.025(7) 0.027(7) 0.016(6) 0.005(5) 0.012(5) 0.002(5)
C6 0.021(6) 0.026(6) 0.024(7) 0.009(5) 0.014(5) 0.009(5)
C7 0.030(7) 0.043(8) 0.024(7) 0.020(6) 0.009(6) 0.013(6)
C8 0.028(7) 0.027(7) 0.017(6) -0.001(5) 0.008(5) 0.000(5)
C9 0.014(6) 0.025(6) 0.022(6) 0.000(5) 0.009(5) 0.002(5)
C10 0.027(7) 0.017(6) 0.028(7) 0.001(5) 0.002(5) 0.000(5)
C11 0.034(7) 0.032(7) 0.028(7) -0.004(6) -0.008(6) 0.004(6)
C12 0.038(8) 0.031(7) 0.023(7) -0.002(6) -0.002(6) -0.001(6)
C13 0.030(7) 0.041(8) 0.026(7) 0.007(6) 0.006(6) 0.010(6)
C14 0.014(6) 0.019(6) 0.026(7) 0.000(5) -0.003(5) -0.003(5)
C15 0.023(7) 0.014(6) 0.023(6) -0.004(5) 0.007(5) -0.003(5)
C16 0.037(8) 0.024(7) 0.029(7) 0.003(5) 0.000(6) 0.001(6)
C17 0.042(7) 0.025(7) 0.022(6) 0.004(5) 0.000(6) 0.025(6)
C18 0.032(7) 0.019(6) 0.024(7) -0.003(5) -0.005(5) 0.007(5)
C19 0.025(7) 0.025(7) 0.017(6) -0.007(5) -0.004(5) -0.003(5)
C20 0.028(7) 0.020(6) 0.026(7) -0.005(5) -0.001(5) 0.005(5)
C21 0.031(7) 0.033(7) 0.026(7) -0.008(6) 0.004(6) -0.001(6)
C22 0.021(7) 0.037(8) 0.036(8) -0.014(6) 0.005(6) 0.007(6)
C23 0.030(7) 0.023(7) 0.040(8) -0.006(6) -0.002(6) 0.010(6)
C24 0.012(6) 0.034(7) 0.025(6) 0.000(5) 0.007(5) -0.002(5)
C25 0.020(6) 0.013(6) 0.025(6) -0.002(5) 0.005(5) -0.002(5)
C26 0.025(7) 0.028(7) 0.038(8) 0.003(6) 0.010(6) 0.005(5)
C27 0.016(6) 0.045(8) 0.024(7) 0.003(6) 0.003(5) 0.008(5)
C28 0.028(7) 0.017(6) 0.032(7) 0.000(5) -0.005(6) 0.003(5)
C29 0.021(6) 0.025(7) 0.028(7) -0.002(5) 0.015(5) 0.002(5)
C30 0.014(6) 0.034(7) 0.018(6) -0.001(5) 0.005(5) 0.008(5)
C31 0.014(6) 0.024(6) 0.020(6) 0.009(5) -0.001(5) -0.003(5)
C32 0.026(7) 0.035(7) 0.020(6) 0.001(5) 0.004(5) 0.001(6)
C33 0.019(7) 0.037(8) 0.043(8) 0.018(6) 0.005(6) 0.001(6)
C34 0.017(6) 0.030(7) 0.024(6) 0.007(5) 0.010(5) 0.006(5)
C35 0.025(7) 0.026(7) 0.020(6) 0.004(5) 0.006(5) -0.003(5)
C36 0.031(7) 0.030(7) 0.037(8) 0.008(6) 0.016(6) 0.004(6)
C37 0.058(9) 0.028(7) 0.021(7) 0.013(6) 0.010(6) 0.014(6)
C38 0.042(8) 0.041(8) 0.035(8) 0.017(6) 0.009(6) 0.025(6)
C39 0.024(6) 0.019(6) 0.025(7) 0.006(5) 0.008(5) -0.001(5)
C40 0.033(7) 0.018(6) 0.030(7) -0.004(5) 0.013(6) 0.004(5)
C41 0.025(7) 0.024(7) 0.033(7) 0.009(6) 0.011(6) 0.012(5)
C42 0.032(7) 0.021(6) 0.021(6) 0.007(5) 0.000(5) 0.008(5)
C43 0.020(6) 0.022(7) 0.027(7) -0.005(5) -0.004(5) -0.001(5)
C44 0.026(7) 0.027(7) 0.028(7) -0.010(6) 0.006(5) -0.005(6)
C1S 0.046(9) 0.064(10) 0.061(10) 0.025(8) 0.026(8) 0.021(8)
C2S 0.051(9) 0.041(8) 0.027(7) -0.003(6) -0.008(7) 0.020(7)
N1S 0.010(5) 0.044(7) 0.073(8) 0.038(6) 0.012(5) 0.005(5)
C3S 0.074(12) 0.111(16) 0.053(11) 0.021(10) 0.019(9) 0.024(11)
C4S 0.089(14) 0.091(15) 0.051(11) 0.031(11) 0.010(10) 0.039(13)
N2S 0.092(13) 0.096(13) 0.102(13) 0.033(12) 0.013(10) 0.022(11)
O1S 0.27(4) 0.09(2) 0.031(12) 0.007(13) 0.01(2) 0.08(3)

loop_
_atom_type_symbol
_atom_type_description
_atom_type_scat_dispersion_real
_atom_type_scat_dispersion_imag
_atom_type_scat_source
C C 0.0033 0.0016 'International Tables Vol C Tables 4.2.6.8 and 6.1.1.4'
H H 0.0000 0.0000 'International Tables Vol C Tables 4.2.6.8 and 6.1.1.4'
N N 0.0061 0.0033 'International Tables Vol C Tables 4.2.6.8 and 6.1.1.4'
F F 0.0171 0.0103 'International Tables Vol C Tables 4.2.6.8 and 6.1.1.4'
P P 0.1023 0.0942 'International Tables Vol C Tables 4.2.6.8 and 6.1.1.4'
Fe Fe 0.3463 0.8444 'International Tables Vol C Tables 4.2.6.8 and 6.1.1.4'
Ni Ni 0.3393 1.1124 'International Tables Vol C Tables 4.2.6.8 and 6.1.1.4'
B B 0.0013 0.0007 'International Tables Vol C Tables 4.2.6.8 and 6.1.1.4'
O O 0.0106 0.0060 'International Tables Vol C Tables 4.2.6.8 and 6.1.1.4'

loop_
_geom_angle_atom_site_label_1
_geom_angle_atom_site_label_2
_geom_angle_atom_site_label_3
_geom_angle
_geom_angle_site_symmetry_1
_geom_angle_site_symmetry_3
N1 Ni1 N6 95.9(3) . .
N1 Ni1 N7 96.0(3) . .
N6 Ni1 N7 165.6(3) . .
N1 Ni1 N2 87.5(3) . .
N6 Ni1 N2 93.7(3) . .
N7 Ni1 N2 94.9(3) . .
N1 Ni1 N5 89.1(3) . .
N6 Ni1 N5 91.7(3) . .
N7 Ni1 N5 80.4(3) . .
N2 Ni1 N5 173.9(3) . .
N1 Ni1 N4 175.8(3) . .
N6 Ni1 N4 80.8(3) . .
N7 Ni1 N4 87.7(3) . .
N2 Ni1 N4 90.1(3) . .
N5 Ni1 N4 93.6(3) . .
C3 Fe1 C2 89.7(4) . 2_566
C3 Fe1 C1 89.0(4) . .
C2 Fe1 C1 93.1(4) 2_566 .
C3 Fe1 N9 93.4(4) . .
C2 Fe1 N9 176.6(4) 2_566 .
C1 Fe1 N9 88.3(4) . .
C3 Fe1 N8 92.4(4) . .
C2 Fe1 N8 89.9(4) 2_566 .
C1 Fe1 N8 176.7(4) . .
N9 Fe1 N8 88.6(4) . .
C3 Fe1 N10 178.7(4) . .
C2 Fe1 N10 89.1(4) 2_566 .
C1 Fe1 N10 90.7(4) . .
N9 Fe1 N10 87.9(3) . .
N8 Fe1 N10 87.9(4) . .
F2 P1 F3 176.5(6) . .
F2 P1 F5 95.8(6) . .
F3 P1 F5 87.6(7) . .
F2 P1 F1 91.7(4) . .
F3 P1 F1 89.3(5) . .
F5 P1 F1 89.0(5) . .
F2 P1 F4 85.7(5) . .
F3 P1 F4 91.0(6) . .
F5 P1 F4 178.4(7) . .
F1 P1 F4 90.5(5) . .
F2 P1 F6 87.5(5) . .
F3 P1 F6 91.5(6) . .
F5 P1 F6 90.3(6) . .
F1 P1 F6 178.9(6) . .
F4 P1 F6 90.2(6) . .
C1 N1 Ni1 153.0(8) . .
C2 N2 Ni1 153.1(8) . .
C5 N4 C24 116.3(8) . .
C5 N4 Ni1 114.9(6) . .
C24 N4 Ni1 110.3(6) . .
C5 N4 H1 104.6 . .
C24 N4 H1 104.6 . .
Ni1 N4 H1 104.6 . .
C15 N5 C30 116.3(8) . .
C15 N5 Ni1 112.7(6) . .
C30 N5 Ni1 110.6(6) . .
C15 N5 H2 105.4 . .
C30 N5 H2 105.4 . .
Ni1 N5 H2 105.4 . .
C25 N6 C29 118.0(9) . .
C25 N6 Ni1 116.2(7) . .
C29 N6 Ni1 125.6(7) . .
C31 N7 C35 119.7(9) . .
C31 N7 Ni1 114.9(7) . .
C35 N7 Ni1 124.1(7) . .
C36 N8 N11 106.3(8) . .
C36 N8 Fe1 133.1(8) . .
N11 N8 Fe1 120.3(6) . .
C39 N9 N12 107.3(9) . .
C39 N9 Fe1 132.9(7) . .
N12 N9 Fe1 119.6(6) . .
C42 N10 N13 105.4(8) . .
C42 N10 Fe1 134.7(8) . .
N13 N10 Fe1 119.7(6) . .
C38 N11 N8 109.0(9) . .
C38 N11 B1 132.9(10) . .
N8 N11 B1 118.1(8) . .
C41 N12 N9 108.4(9) . .
C41 N12 B1 132.7(10) . .
N9 N12 B1 118.9(8) . .
C44 N13 N10 108.9(9) . .
C44 N13 B1 133.3(10) . .
N10 N13 B1 117.4(8) . .
N11 B1 N12 107.9(9) . .
N11 B1 N13 108.4(9) . .
N12 B1 N13 105.7(8) . .
N11 B1 H30 111.6 . .
N12 B1 H30 111.6 . .
N13 B1 H30 111.6 . .
N1 C1 Fe1 173.3(9) . .
N2 C2 Fe1 172.3(9) . 2_566
N3 C3 Fe1 177.4(11) . .
C5 C4 C9 120.8(10) . .
C5 C4 C14 120.4(10) . .
C9 C4 C14 118.8(9) . .
C4 C5 C6 119.9(10) . .
C4 C5 N4 122.6(10) . .
C6 C5 N4 117.4(9) . .
C7 C6 C5 121.4(11) . .
C7 C6 H3 119.3 . .
C5 C6 H3 119.3 . .
C6 C7 C8 121.4(11) . .
C6 C7 H4 119.3 . .
C8 C7 H4 119.3 . .
C7 C8 C9 118.7(10) . .
C7 C8 C13 122.2(11) . .
C9 C8 C13 119.0(10) . .
C10 C9 C8 119.2(10) . .
C10 C9 C4 122.8(10) . .
C8 C9 C4 117.9(9) . .
C11 C10 C9 119.6(11) . .
C11 C10 H5 120.2 . .
C9 C10 H5 120.2 . .
C10 C11 C12 122.1(11) . .
C10 C11 H6 119.0 . .
C12 C11 H6 119.0 . .
C11 C12 C13 120.8(11) . .
C11 C12 H7 119.6 . .
C13 C12 H7 119.6 . .
C12 C13 C8 119.1(11) . .
C12 C13 H8 120.5 . .
C8 C13 H8 120.5 . .
C15 C14 C19 118.5(10) . .
C15 C14 C4 122.4(10) . .
C19 C14 C4 119.0(9) . .
C14 C15 C16 121.2(10) . .
C14 C15 N5 120.9(10) . .
C16 C15 N5 117.8(9) . .
C17 C16 C15 122.3(11) . .
C17 C16 H9 118.9 . .
C15 C16 H9 118.9 . .
C16 C17 C18 119.0(10) . .
C16 C17 H10 120.5 . .
C18 C17 H10 120.5 . .
C17 C18 C19 119.5(10) . .
C17 C18 C23 121.8(10) . .
C19 C18 C23 118.6(10) . .
C20 C19 C18 117.2(10) . .
C20 C19 C14 123.4(11) . .
C18 C19 C14 119.4(10) . .
C21 C20 C19 121.8(11) . .
C21 C20 H11 119.1 . .
C19 C20 H11 119.1 . .
C20 C21 C22 120.7(11) . .
C20 C21 H12 119.7 . .
C22 C21 H12 119.7 . .
C23 C22 C21 121.0(11) . .
C23 C22 H13 119.5 . .
C21 C22 H13 119.5 . .
C22 C23 C18 120.7(11) . .
C22 C23 H14 119.7 . .
C18 C23 H14 119.7 . .
N4 C24 C25 113.8(8) . .
N4 C24 H15 108.8 . .
C25 C24 H15 108.8 . .
N4 C24 H16 108.8 . .
C25 C24 H16 108.8 . .
H15 C24 H16 107.7 . .
N6 C25 C26 121.4(10) . .
N6 C25 C24 118.1(9) . .
C26 C25 C24 120.3(9) . .
C27 C26 C25 120.2(10) . .
C27 C26 H17 119.9 . .
C25 C26 H17 119.9 . .
C26 C27 C28 118.7(11) . .
C26 C27 H18 120.6 . .
C28 C27 H18 120.6 . .
C27 C28 C29 118.4(11) . .
C27 C28 H19 120.8 . .
C29 C28 H19 120.8 . .
N6 C29 C28 123.2(10) . .
N6 C29 H20 118.4 . .
C28 C29 H20 118.4 . .
N5 C30 C31 112.7(8) . .
N5 C30 H21 109.0 . .
C31 C30 H21 109.0 . .
N5 C30 H22 109.0 . .
C31 C30 H22 109.0 . .
H21 C30 H22 107.8 . .
N7 C31 C32 120.6(10) . .
N7 C31 C30 118.7(9) . .
C32 C31 C30 120.7(9) . .
C33 C32 C31 119.1(10) . .
C33 C32 H23 120.4 . .
C31 C32 H23 120.4 . .
C34 C33 C32 119.8(11) . .
C34 C33 H24 120.1 . .
C32 C33 H24 120.1 . .
C33 C34 C35 118.6(11) . .
C33 C34 H25 120.7 . .
C35 C34 H25 120.7 . .
N7 C35 C34 122.0(10) . .
N7 C35 H26 119.0 . .
C34 C35 H26 119.0 . .
N8 C36 C37 109.6(11) . .
N8 C36 H34 125.2 . .
C37 C36 H34 125.2 . .
C38 C37 C36 105.1(10) . .
C38 C37 H35 127.5 . .
C36 C37 H35 127.5 . .
N11 C38 C37 110.0(11) . .
N11 C38 H36 125.0 . .
C37 C38 H36 125.0 . .
N9 C39 C40 108.9(10) . .
N9 C39 H37 125.5 . .
C40 C39 H37 125.5 . .
C41 C40 C39 104.5(10) . .
C41 C40 H38 127.7 . .
C39 C40 H38 127.7 . .
N12 C41 C40 110.9(10) . .
N12 C41 H39 124.6 . .
C40 C41 H39 124.6 . .
N10 C42 C43 110.8(10) . .
N10 C42 H40 124.6 . .
C43 C42 H40 124.6 . .
C44 C43 C42 105.7(10) . .
C44 C43 H41 127.2 . .
C42 C43 H41 127.2 . .
N13 C44 C43 109.2(11) . .
N13 C44 H42 125.4 . .
C43 C44 H42 125.4 . .
C2S C1S H27 109.5 . .
C2S C1S H28 109.5 . .
H27 C1S H28 109.5 . .
C2S C1S H29 109.5 . .
H27 C1S H29 109.5 . .
H28 C1S H29 109.5 . .
N1S C2S C1S 177.4(14) . .
C4S C3S H31 109.5 . .
C4S C3S H32 109.5 . .
H31 C3S H32 109.5 . .
C4S C3S H33 109.5 . .
H31 C3S H33 109.5 . .
H32 C3S H33 109.5 . .
N2S C4S C3S 176(2) . .

loop_
_geom_bond_atom_site_label_1
_geom_bond_atom_site_label_2
_geom_bond_distance
_geom_bond_site_symmetry_2
Ni1 N1 2.083(9) .
Ni1 N6 2.083(9) .
Ni1 N7 2.094(9) .
Ni1 N2 2.097(9) .
Ni1 N5 2.178(8) .
Ni1 N4 2.185(8) .
Fe1 C3 1.916(12) .
Fe1 C2 1.922(12) 2_566
Fe1 C1 1.942(12) .
Fe1 N9 1.960(9) .
Fe1 N8 1.967(8) .
Fe1 N10 1.980(9) .
P1 F2 1.567(7) .
P1 F3 1.586(10) .
P1 F5 1.588(9) .
P1 F1 1.605(9) .
P1 F4 1.610(10) .
P1 F6 1.613(10) .
N1 C1 1.165(13) .
N2 C2 1.161(13) .
N3 C3 1.186(13) .
N4 C5 1.456(13) .
N4 C24 1.482(13) .
N4 H1 0.9300 .
N5 C15 1.467(13) .
N5 C30 1.483(13) .
N5 H2 0.9300 .
N6 C25 1.345(12) .
N6 C29 1.347(13) .
N7 C31 1.336(12) .
N7 C35 1.364(13) .
N8 C36 1.379(13) .
N8 N11 1.383(12) .
N9 C39 1.368(13) .
N9 N12 1.384(11) .
N10 C42 1.355(12) .
N10 N13 1.402(12) .
N11 C38 1.356(13) .
N11 B1 1.517(15) .
N12 C41 1.341(13) .
N12 B1 1.526(15) .
N13 C44 1.349(13) .
N13 B1 1.540(14) .
B1 H30 1.0000 .
C2 Fe1 1.923(12) 2_566
C4 C5 1.365(14) .
C4 C9 1.453(15) .
C4 C14 1.517(15) .
C5 C6 1.402(15) .
C6 C7 1.356(15) .
C6 H3 0.9500 .
C7 C8 1.414(15) .
C7 H4 0.9500 .
C8 C9 1.430(15) .
C8 C13 1.436(15) .
C9 C10 1.416(14) .
C10 C11 1.370(15) .
C10 H5 0.9500 .
C11 C12 1.380(16) .
C11 H6 0.9500 .
C12 C13 1.387(15) .
C12 H7 0.9500 .
C13 H8 0.9500 .
C14 C15 1.369(14) .
C14 C19 1.443(15) .
C15 C16 1.420(15) .
C16 C17 1.352(15) .
C16 H9 0.9500 .
C17 C18 1.428(15) .
C17 H10 0.9500 .
C18 C19 1.440(15) .
C18 C23 1.453(15) .
C19 C20 1.432(15) .
C20 C21 1.368(15) .
C20 H11 0.9500 .
C21 C22 1.397(17) .
C21 H12 0.9500 .
C22 C23 1.352(16) .
C22 H13 0.9500 .
C23 H14 0.9500 .
C24 C25 1.521(15) .
C24 H15 0.9900 .
C24 H16 0.9900 .
C25 C26 1.414(15) .
C26 C27 1.376(15) .
C26 H17 0.9500 .
C27 C28 1.382(15) .
C27 H18 0.9500 .
C28 C29 1.411(15) .
C28 H19 0.9500 .
C29 H20 0.9500 .
C30 C31 1.508(14) .
C30 H21 0.9900 .
C30 H22 0.9900 .
C31 C32 1.413(15) .
C32 C33 1.390(15) .
C32 H23 0.9500 .
C33 C34 1.379(15) .
C33 H24 0.9500 .
C34 C35 1.389(15) .
C34 H25 0.9500 .
C35 H26 0.9500 .
C36 C37 1.408(16) .
C36 H34 0.9500 .
C37 C38 1.380(16) .
C37 H35 0.9500 .
C38 H36 0.9500 .
C39 C40 1.420(15) .
C39 H37 0.9500 .
C40 C41 1.378(15) .
C40 H38 0.9500 .
C41 H39 0.9500 .
C42 C43 1.383(14) .
C42 H40 0.9500 .
C43 C44 1.375(16) .
C43 H41 0.9500 .
C44 H42 0.9500 .
C1S C2S 1.498(18) .
C1S H27 0.9800 .
C1S H28 0.9800 .
C1S H29 0.9800 .
C2S N1S 1.152(15) .
C3S C4S 1.46(2) .
C3S H31 0.9800 .
C3S H32 0.9800 .
C3S H33 0.9800 .
C4S N2S 1.14(2) .
